data_7033947
loop_
_publ_author_name
'G\"adt, Torben'
'Dimmer, J\"org-Alexander'
'Fleischhauer, Sebastian'
'Frank, Anita'
'Nickl, Claudia'
'W\"utz, Tobias'
'Eichele, Klaus'
'Wesemann, Lars'

_publ_section_title
;
 Oxidation of germa- and stanna-closo-dodecaborate.
;
_journal_issue 10
_journal_name_full 'Dalton transactions (Cambridge, England : 2003)'
_journal_page_first 4726
_journal_page_last 4731
_journal_paper_doi 10.1039/c5dt00099h
_journal_volume 44
_journal_year 2015
_chemical_formula_moiety 'C12 H25 B11 N2 O S Sn, 2(C2 H6 O S)'
_chemical_formula_sum 'C16 H37 B11 N2 O3 S3 Sn'
_chemical_formula_weight 639.26
_chemical_name_systematic
;
 ?
;
_space_group_IT_number 14
_symmetry_cell_setting monoclinic
_symmetry_space_group_name_Hall '-P 2ybc'
_symmetry_space_group_name_H-M 'P 1 21/c 1'
_atom_sites_solution_hydrogens geom
_atom_sites_solution_primary direct
_atom_sites_solution_secondary difmap
_audit_creation_method SHELXL-97
_audit_update_record
;
2014-12-17 deposited with the CCDC.
2015-01-30 downloaded from the CCDC.
;
_cell_angle_alpha 90.00
_cell_angle_beta 100.542(6)
_cell_angle_gamma 90.00
_cell_formula_units_Z 4
_cell_length_a 11.8146(10)
_cell_length_b 8.6455(4)
_cell_length_c 28.438(2)
_cell_measurement_reflns_used 25317
_cell_measurement_temperature 173(2)
_cell_measurement_theta_max 57.76
_cell_measurement_theta_min 5.82
_cell_volume 2855.7(3)
_computing_cell_refinement 'X-AREA (Stoe & Cie, 2004)'
_computing_data_collection 'X-AREA (Stoe & Cie, 2004)'
_computing_data_reduction 'X-AREA (Stoe & Cie, 2004)'
_computing_molecular_graphics 'Ortep-3 for Windows (Farrugia, 1997)'
_computing_publication_material 'SHELXL97 and WinGX (Farrugia, 1999)'
_computing_structure_refinement 'SHELXL-97 (Sheldrick, 1997)'
_computing_structure_solution 'SHELXS-97 (Sheldrick, 1997)'
_diffrn_ambient_temperature 173(2)
_diffrn_measured_fraction_theta_full 0.964
_diffrn_measured_fraction_theta_max 0.964
_diffrn_measurement_device_type 'Stoe IPDS2T'
_diffrn_measurement_method /w
_diffrn_radiation_monochromator graphite
_diffrn_radiation_source 'fine-focus sealed tube'
_diffrn_radiation_type MoK\a
_diffrn_radiation_wavelength 0.71073
_diffrn_reflns_av_R_equivalents 0.0620
_diffrn_reflns_av_sigmaI/netI 0.0439
_diffrn_reflns_limit_h_max 15
_diffrn_reflns_limit_h_min -14
_diffrn_reflns_limit_k_max 10
_diffrn_reflns_limit_k_min -11
_diffrn_reflns_limit_l_max 38
_diffrn_reflns_limit_l_min -36
_diffrn_reflns_number 33623
_diffrn_reflns_theta_full 28.53
_diffrn_reflns_theta_max 28.53
_diffrn_reflns_theta_min 2.91
_exptl_absorpt_coefficient_mu 1.138
_exptl_absorpt_correction_T_max 0.8415
_exptl_absorpt_correction_T_min 0.6337
_exptl_absorpt_correction_type numerical
_exptl_absorpt_process_details
;
The absorption correction (X-RED; Stoe & Cie, 2004) 
was performed after optimizing the crystal shape 
using X-SHAPE (Stoe & Cie, 2004).
;
_exptl_crystal_colour orange
_exptl_crystal_density_diffrn 1.487
_exptl_crystal_density_method 'not measured'
_exptl_crystal_description Prism
_exptl_crystal_F_000 1296
_exptl_crystal_size_max 0.30
_exptl_crystal_size_mid 0.24
_exptl_crystal_size_min 0.22
_refine_diff_density_max 2.943
_refine_diff_density_min -0.786
_refine_diff_density_rms 0.111
_refine_ls_extinction_method none
_refine_ls_goodness_of_fit_ref 1.043
_refine_ls_hydrogen_treatment constr
_refine_ls_matrix_type full
_refine_ls_number_parameters 331
_refine_ls_number_reflns 7007
_refine_ls_number_restraints 0
_refine_ls_restrained_S_all 1.043
_refine_ls_R_factor_all 0.0571
_refine_ls_R_factor_gt 0.0414
_refine_ls_shift/su_max 0.001
_refine_ls_shift/su_mean 0.000
_refine_ls_structure_factor_coef Fsqd
_refine_ls_weighting_details 'calc w=1/[\s^2^(Fo^2^)+(0.0259P)^2^+9.3791P] where P=(Fo^2^+2Fc^2^)/3'
_refine_ls_weighting_scheme calc
_refine_ls_wR_factor_gt 0.0873
_refine_ls_wR_factor_ref 0.0940
_reflns_number_gt 5753
_reflns_number_total 7007
_reflns_threshold_expression >2sigma(I)
_cod_data_source_file c5dt00099h2.cif
_cod_data_source_block tg67
_cod_depositor_comments
;
The following automatic conversions were performed:

'_symmetry_cell_setting' value 'Monoclinic' changed to 'monoclinic'
according to
/usr/data/users/saulius/crontab/automatic-downloads/rss-feeds/RSC/lib/dictionaries/cif_core.dic
dictionary named 'cif_core.dic' version 2.4.2 from 2011-04-26.

'_exptl_absorpt_correction_type' value 'Numerical' changed to
'numerical' according to
/usr/data/users/saulius/crontab/automatic-downloads/rss-feeds/RSC/lib/dictionaries/cif_core.dic
dictionary named 'cif_core.dic' version 2.4.2 from 2011-04-26.

Automatic conversion script
Id: cif_fix_values 3008 2015-01-20 13:52:24Z robertas 

 Adding full bibliography for 7033945--7033947.cif.
;
_cod_original_cell_volume 2855.8(3)
_cod_original_sg_symbol_H-M P21/c
_cod_database_code 7033947

loop_
_symmetry_equiv_pos_as_xyz
'x, y, z'
'-x, y+1/2, -z+1/2'
'-x, -y, -z'
'x, -y-1/2, z-1/2'

loop_
_atom_site_label
_atom_site_type_symbol
_atom_site_fract_x
_atom_site_fract_y
_atom_site_fract_z
_atom_site_U_iso_or_equiv
_atom_site_adp_type
_atom_site_occupancy
_atom_site_symmetry_multiplicity
_atom_site_calc_flag
_atom_site_refinement_flags
C1 C 0.5685(3) 0.2357(4) 0.11097(14) 0.0272(8) Uani 1 1 d .
H1 H 0.6060 0.3071 0.0947 0.033 Uiso 1 1 calc R
C2 C 0.4589(3) 0.2682(5) 0.11840(14) 0.0310(8) Uani 1 1 d .
H2A H 0.4221 0.3596 0.1071 0.037 Uiso 1 1 calc R
C3 C 0.4045(3) 0.1612(5) 0.14325(14) 0.0303(8) Uani 1 1 d .
H3A H 0.3303 0.1798 0.1485 0.036 Uiso 1 1 calc R
C4 C 0.4616(3) 0.0270(4) 0.16015(13) 0.0254(8) Uani 1 1 d .
H4A H 0.4268 -0.0447 0.1773 0.031 Uiso 1 1 calc R
C5 C 0.5716(3) 0.0008(4) 0.15110(12) 0.0204(7) Uani 1 1 d .
C6 C 0.6425(3) -0.1344(4) 0.17024(12) 0.0215(7) Uani 1 1 d .
C7 C 0.6034(3) -0.2557(4) 0.19450(14) 0.0298(8) Uani 1 1 d .
H7A H 0.5263 -0.2608 0.1974 0.036 Uiso 1 1 calc R
C8 C 0.6792(3) -0.3696(5) 0.21450(15) 0.0338(9) Uani 1 1 d .
H8A H 0.6535 -0.4524 0.2306 0.041 Uiso 1 1 calc R
C9 C 0.7931(3) -0.3591(4) 0.21028(13) 0.0279(8) Uani 1 1 d .
H9A H 0.8462 -0.4323 0.2245 0.034 Uiso 1 1 calc R
C10 C 0.8270(3) -0.2386(4) 0.18466(13) 0.0246(7) Uani 1 1 d .
H10A H 0.9035 -0.2325 0.1810 0.030 Uiso 1 1 calc R
C11 C 0.6167(4) -0.3489(7) 0.0182(2) 0.0623(16) Uani 1 1 d .
H11A H 0.5501 -0.3567 0.0330 0.094 Uiso 1 1 calc R
H11B H 0.6353 -0.4492 0.0072 0.094 Uiso 1 1 calc R
H11C H 0.6011 -0.2791 -0.0084 0.094 Uiso 1 1 calc R
C12 C 0.8420(4) -0.2924(5) 0.02552(16) 0.0383(10) Uani 1 1 d .
H12A H 0.8157 -0.2452 -0.0051 0.057 Uiso 1 1 calc R
H12B H 0.8597 -0.3992 0.0212 0.057 Uiso 1 1 calc R
H12C H 0.9098 -0.2399 0.0416 0.057 Uiso 1 1 calc R
C13 C 0.8321(3) 0.2150(5) 0.29256(16) 0.0369(9) Uani 1 1 d .
H13A H 0.8685 0.2969 0.2781 0.055 Uiso 1 1 calc R
H13B H 0.8822 0.1267 0.2973 0.055 Uiso 1 1 calc R
H13C H 0.8165 0.2491 0.3229 0.055 Uiso 1 1 calc R
C14 C 0.6589(3) 0.0116(5) 0.29027(15) 0.0333(9) Uani 1 1 d .
H14A H 0.6537 0.0513 0.3213 0.050 Uiso 1 1 calc R
H14B H 0.7153 -0.0695 0.2935 0.050 Uiso 1 1 calc R
H14C H 0.5854 -0.0286 0.2753 0.050 Uiso 1 1 calc R
C15 C 0.8243(4) 0.2958(5) -0.05703(16) 0.0372(9) Uani 1 1 d .
H15A H 0.8516 0.3810 -0.0735 0.056 Uiso 1 1 calc R
H15B H 0.8686 0.2051 -0.0608 0.056 Uiso 1 1 calc R
H15C H 0.8324 0.3202 -0.0236 0.056 Uiso 1 1 calc R
C16 C 0.6521(4) 0.1134(5) -0.04051(16) 0.0375(9) Uani 1 1 d .
H16A H 0.6702 0.1522 -0.0084 0.056 Uiso 1 1 calc R
H16B H 0.7000 0.0257 -0.0437 0.056 Uiso 1 1 calc R
H16C H 0.5727 0.0827 -0.0475 0.056 Uiso 1 1 calc R
B2 B 0.9979(3) 0.0067(5) 0.12286(14) 0.0209(8) Uani 1 1 d .
H2 H 1.0147 -0.1185 0.1231 0.025 Uiso 1 1 calc R
B3 B 0.9649(3) 0.1154(5) 0.17655(14) 0.0226(8) Uani 1 1 d .
H3 H 0.9609 0.0586 0.2108 0.027 Uiso 1 1 calc R
B4 B 0.8744(3) 0.2870(5) 0.15446(14) 0.0229(8) Uani 1 1 d .
H4 H 0.8126 0.3382 0.1746 0.027 Uiso 1 1 calc R
B5 B 0.8513(3) 0.2898(5) 0.08690(14) 0.0203(8) Uani 1 1 d .
H5 H 0.7757 0.3432 0.0645 0.024 Uiso 1 1 calc R
B6 B 0.9289(3) 0.1163(5) 0.06689(14) 0.0214(8) Uani 1 1 d .
H6 H 0.9030 0.0606 0.0318 0.026 Uiso 1 1 calc R
B7 B 1.0757(3) 0.1387(5) 0.09313(14) 0.0219(8) Uani 1 1 d .
H7 H 1.1418 0.0936 0.0741 0.026 Uiso 1 1 calc R
B8 B 1.0964(3) 0.1373(5) 0.15682(14) 0.0237(8) Uani 1 1 d .
H8 H 1.1755 0.0911 0.1788 0.028 Uiso 1 1 calc R
B9 B 1.0246(3) 0.3023(5) 0.17529(15) 0.0247(8) Uani 1 1 d .
H9 H 1.0573 0.3630 0.2090 0.030 Uiso 1 1 calc R
B10 B 0.9583(3) 0.4038(5) 0.12324(14) 0.0222(8) Uani 1 1 d .
H10 H 0.9479 0.5302 0.1237 0.027 Uiso 1 1 calc R
B11 B 0.9899(3) 0.3042(5) 0.07190(14) 0.0214(8) Uani 1 1 d .
H11 H 1.0001 0.3663 0.0392 0.026 Uiso 1 1 calc R
B12 B 1.0941(3) 0.3155(5) 0.12517(14) 0.0226(8) Uani 1 1 d .
H12 H 1.1726 0.3852 0.1265 0.027 Uiso 1 1 calc R
N1 N 0.6226(2) 0.1039(3) 0.12650(10) 0.0208(6) Uani 1 1 d .
N2 N 0.7529(2) -0.1295(3) 0.16470(10) 0.0200(6) Uani 1 1 d .
O1 O 0.7047(2) -0.1035(3) 0.06286(9) 0.0259(5) Uani 1 1 d .
O2 O 0.6187(2) 0.2945(3) 0.25709(10) 0.0346(6) Uani 1 1 d .
O3 O 0.6115(3) 0.3984(4) -0.06936(17) 0.0722(12) Uani 1 1 d .
S1 S 0.73361(8) -0.27916(11) 0.06016(4) 0.0302(2) Uani 1 1 d .
S2 S 0.70041(8) 0.16336(11) 0.25444(3) 0.02569(19) Uani 1 1 d .
S3 S 0.67705(10) 0.26102(14) -0.08125(4) 0.0406(3) Uani 1 1 d .
Sn Sn 0.804632(18) 0.05676(3) 0.118534(8) 0.01828(7) Uani 1 1 d .

loop_
_atom_site_aniso_label
_atom_site_aniso_U_11
_atom_site_aniso_U_22
_atom_site_aniso_U_33
_atom_site_aniso_U_23
_atom_site_aniso_U_13
_atom_site_aniso_U_12
C1 0.0246(17) 0.0213(18) 0.036(2) 0.0047(15) 0.0068(15) 0.0033(15)
C2 0.0258(18) 0.027(2) 0.040(2) 0.0044(17) 0.0048(16) 0.0074(16)
C3 0.0208(17) 0.032(2) 0.038(2) -0.0018(17) 0.0053(15) 0.0034(16)
C4 0.0188(16) 0.028(2) 0.0303(18) 0.0005(15) 0.0072(14) -0.0010(14)
C5 0.0203(15) 0.0197(16) 0.0216(16) -0.0023(13) 0.0047(13) -0.0021(13)
C6 0.0213(16) 0.0176(17) 0.0255(17) -0.0032(13) 0.0041(13) 0.0001(13)
C7 0.0251(17) 0.0242(19) 0.043(2) 0.0045(16) 0.0126(16) -0.0020(15)
C8 0.038(2) 0.023(2) 0.042(2) 0.0043(17) 0.0142(18) -0.0018(17)
C9 0.0344(19) 0.0211(18) 0.0268(18) 0.0025(15) 0.0016(15) 0.0045(15)
C10 0.0210(16) 0.0252(19) 0.0268(18) -0.0001(15) 0.0020(13) 0.0020(14)
C11 0.038(3) 0.054(3) 0.091(4) -0.031(3) 0.003(3) -0.005(2)
C12 0.040(2) 0.030(2) 0.050(3) -0.0013(19) 0.021(2) 0.0030(18)
C13 0.0282(19) 0.033(2) 0.046(2) -0.0054(19) -0.0011(17) -0.0032(17)
C14 0.036(2) 0.024(2) 0.038(2) 0.0049(16) -0.0004(17) -0.0022(16)
C15 0.038(2) 0.032(2) 0.042(2) 0.0031(18) 0.0081(18) -0.0015(18)
C16 0.037(2) 0.029(2) 0.047(2) 0.0072(19) 0.0105(19) 0.0036(18)
B2 0.0164(16) 0.0209(19) 0.0254(19) 0.0017(15) 0.0042(14) 0.0015(14)
B3 0.0240(18) 0.0215(19) 0.0220(19) 0.0049(15) 0.0038(15) -0.0003(16)
B4 0.0212(18) 0.024(2) 0.025(2) -0.0019(16) 0.0084(15) -0.0008(15)
B5 0.0160(16) 0.0205(19) 0.0243(19) 0.0043(15) 0.0040(14) 0.0022(14)
B6 0.0224(18) 0.0219(19) 0.0209(18) -0.0004(15) 0.0069(14) 0.0006(15)
B7 0.0199(17) 0.020(2) 0.027(2) 0.0007(16) 0.0063(15) 0.0017(15)
B8 0.0201(18) 0.025(2) 0.025(2) 0.0047(16) 0.0032(15) -0.0010(16)
B9 0.0230(18) 0.026(2) 0.0237(19) -0.0016(16) 0.0009(15) -0.0055(16)
B10 0.0225(18) 0.0179(19) 0.0258(19) 0.0023(15) 0.0030(15) 0.0005(15)
B11 0.0185(17) 0.024(2) 0.0216(18) 0.0038(15) 0.0038(14) -0.0010(15)
B12 0.0178(17) 0.025(2) 0.026(2) 0.0025(16) 0.0061(15) -0.0042(15)
N1 0.0190(13) 0.0181(14) 0.0261(15) 0.0007(12) 0.0058(11) 0.0012(11)
N2 0.0208(13) 0.0180(14) 0.0214(14) 0.0011(11) 0.0045(11) -0.0011(11)
O1 0.0278(13) 0.0220(13) 0.0272(13) -0.0035(10) 0.0033(10) -0.0020(10)
O2 0.0300(14) 0.0265(14) 0.0485(17) 0.0087(13) 0.0098(12) 0.0061(11)
O3 0.047(2) 0.041(2) 0.128(4) 0.033(2) 0.017(2) 0.0141(17)
S1 0.0342(5) 0.0258(5) 0.0316(5) -0.0010(4) 0.0085(4) 0.0000(4)
S2 0.0261(4) 0.0255(5) 0.0249(4) -0.0023(4) 0.0031(3) 0.0004(4)
S3 0.0431(6) 0.0409(6) 0.0342(5) 0.0088(5) -0.0025(4) -0.0055(5)
Sn 0.01617(10) 0.01711(12) 0.02190(12) 0.00135(9) 0.00438(8) 0.00031(9)

loop_
_atom_type_symbol
_atom_type_description
_atom_type_scat_dispersion_real
_atom_type_scat_dispersion_imag
_atom_type_scat_source
C C 0.0033 0.0016 'International Tables Vol C Tables 4.2.6.8 and 6.1.1.4'
H H 0.0000 0.0000 'International Tables Vol C Tables 4.2.6.8 and 6.1.1.4'
B B 0.0013 0.0007 'International Tables Vol C Tables 4.2.6.8 and 6.1.1.4'
N N 0.0061 0.0033 'International Tables Vol C Tables 4.2.6.8 and 6.1.1.4'
O O 0.0106 0.0060 'International Tables Vol C Tables 4.2.6.8 and 6.1.1.4'
S S 0.1246 0.1234 'International Tables Vol C Tables 4.2.6.8 and 6.1.1.4'
Sn Sn -0.6537 1.4246 'International Tables Vol C Tables 4.2.6.8 and 6.1.1.4'

loop_
_geom_angle_atom_site_label_1
_geom_angle_atom_site_label_2
_geom_angle_atom_site_label_3
_geom_angle
N1 C1 C2 121.8(3)
N1 C1 H1 119.1
C2 C1 H1 119.1
C1 C2 C3 118.4(4)
C1 C2 H2A 120.8
C3 C2 H2A 120.8
C4 C3 C2 119.6(3)
C4 C3 H3A 120.2
C2 C3 H3A 120.2
C3 C4 C5 119.0(3)
C3 C4 H4A 120.5
C5 C4 H4A 120.5
N1 C5 C4 120.9(3)
N1 C5 C6 116.0(3)
C4 C5 C6 123.0(3)
N2 C6 C7 120.2(3)
N2 C6 C5 115.4(3)
C7 C6 C5 124.3(3)
C6 C7 C8 119.7(3)
C6 C7 H7A 120.1
C8 C7 H7A 120.1
C9 C8 C7 119.2(4)
C9 C8 H8A 120.4
C7 C8 H8A 120.4
C10 C9 C8 118.8(3)
C10 C9 H9A 120.6
C8 C9 H9A 120.6
N2 C10 C9 121.8(3)
N2 C10 H10A 119.1
C9 C10 H10A 119.1
S1 C11 H11A 109.5
S1 C11 H11B 109.5
H11A C11 H11B 109.5
S1 C11 H11C 109.5
H11A C11 H11C 109.5
H11B C11 H11C 109.5
S1 C12 H12A 109.5
S1 C12 H12B 109.5
H12A C12 H12B 109.5
S1 C12 H12C 109.5
H12A C12 H12C 109.5
H12B C12 H12C 109.5
S2 C13 H13A 109.5
S2 C13 H13B 109.5
H13A C13 H13B 109.5
S2 C13 H13C 109.5
H13A C13 H13C 109.5
H13B C13 H13C 109.5
S2 C14 H14A 109.5
S2 C14 H14B 109.5
H14A C14 H14B 109.5
S2 C14 H14C 109.5
H14A C14 H14C 109.5
H14B C14 H14C 109.5
S3 C15 H15A 109.5
S3 C15 H15B 109.5
H15A C15 H15B 109.5
S3 C15 H15C 109.5
H15A C15 H15C 109.5
H15B C15 H15C 109.5
S3 C16 H16A 109.5
S3 C16 H16B 109.5
H16A C16 H16B 109.5
S3 C16 H16C 109.5
H16A C16 H16C 109.5
H16B C16 H16C 109.5
B7 B2 B8 60.3(2)
B7 B2 B3 105.4(3)
B8 B2 B3 57.1(2)
B7 B2 B6 57.4(2)
B8 B2 B6 106.0(3)
B3 B2 B6 107.9(3)
B7 B2 Sn 116.6(2)
B8 B2 Sn 117.0(2)
B3 B2 Sn 66.51(16)
B6 B2 Sn 66.01(16)
B7 B2 H2 121.8
B8 B2 H2 121.5
B3 B2 H2 123.1
B6 B2 H2 123.0
Sn B2 H2 111.2
B8 B3 B9 61.0(2)
B8 B3 B4 107.0(3)
B9 B3 B4 58.2(2)
B8 B3 B2 58.1(2)
B9 B3 B2 107.2(3)
B4 B3 B2 108.2(3)
B8 B3 Sn 116.7(2)
B9 B3 Sn 117.4(2)
B4 B3 Sn 66.02(17)
B2 B3 Sn 65.25(16)
B8 B3 H3 121.0
B9 B3 H3 120.5
B4 B3 H3 122.5
B2 B3 H3 122.8
Sn B3 H3 111.7
B10 B4 B9 60.3(2)
B10 B4 B3 106.5(3)
B9 B4 B3 58.0(2)
B10 B4 B5 58.1(2)
B9 B4 B5 106.8(3)
B3 B4 B5 108.6(3)
B10 B4 Sn 117.2(2)
B9 B4 Sn 117.7(2)
B3 B4 Sn 66.54(18)
B5 B4 Sn 65.77(17)
B10 B4 H4 121.3
B9 B4 H4 121.0
B3 B4 H4 122.5
B5 B4 H4 122.6
Sn B4 H4 111.0
B11 B5 B10 60.7(2)
B11 B5 B4 106.2(3)
B10 B5 B4 57.4(2)
B11 B5 B6 57.7(2)
B10 B5 B6 106.4(2)
B4 B5 B6 107.9(3)
B11 B5 Sn 116.9(2)
B10 B5 Sn 116.9(2)
B4 B5 Sn 66.06(17)
B6 B5 Sn 65.88(17)
B11 B5 H5 121.3
B10 B5 H5 121.3
B4 B5 H5 123.0
B6 B5 H5 122.9
Sn B5 H5 111.4
B7 B6 B11 60.8(2)
B7 B6 B5 106.1(3)
B11 B6 B5 57.5(2)
B7 B6 B2 57.6(2)
B11 B6 B2 106.5(3)
B5 B6 B2 107.4(2)
B7 B6 Sn 116.3(2)
B11 B6 Sn 116.6(2)
B5 B6 Sn 65.71(16)
B2 B6 Sn 65.37(16)
B7 B6 H6 121.3
B11 B6 H6 121.1
B5 B6 H6 123.2
B2 B6 H6 123.1
Sn B6 H6 112.0
B6 B7 B12 109.3(3)
B6 B7 B2 65.0(2)
B12 B7 B2 109.6(3)
B6 B7 B8 111.7(3)
B12 B7 B8 60.2(2)
B2 B7 B8 59.9(2)
B6 B7 B11 59.7(2)
B12 B7 B11 59.6(2)
B2 B7 B11 111.3(3)
B8 B7 B11 108.2(3)
B6 B7 H7 118.9
B12 B7 H7 121.8
B2 B7 H7 118.9
B8 B7 H7 121.3
B11 B7 H7 121.7
B3 B8 B2 64.8(2)
B3 B8 B12 108.8(3)
B2 B8 B12 109.1(3)
B3 B8 B7 111.1(3)
B2 B8 B7 59.8(2)
B12 B8 B7 59.6(2)
B3 B8 B9 59.8(2)
B2 B8 B9 111.6(3)
B12 B8 B9 59.6(2)
B7 B8 B9 108.0(3)
B3 B8 H8 119.2
B2 B8 H8 118.9
B12 B8 H8 122.3
B7 B8 H8 121.7
B9 B8 H8 121.5
B3 B9 B4 63.8(2)
B3 B9 B12 108.7(3)
B4 B9 B12 108.6(3)
B3 B9 B10 110.6(3)
B4 B9 B10 59.7(2)
B12 B9 B10 59.8(2)
B3 B9 B8 59.3(2)
B4 B9 B8 110.1(3)
B12 B9 B8 60.0(2)
B10 B9 B8 108.1(3)
B3 B9 H9 119.8
B4 B9 H9 119.9
B12 B9 H9 122.0
B10 B9 H9 121.5
B8 B9 H9 121.8
B4 B10 B12 109.1(3)
B4 B10 B9 60.0(2)
B12 B10 B9 60.1(2)
B4 B10 B5 64.5(2)
B12 B10 B5 108.8(3)
B9 B10 B5 111.6(3)
B4 B10 B11 110.8(3)
B12 B10 B11 59.6(2)
B9 B10 B11 108.4(3)
B5 B10 B11 59.5(2)
B4 B10 H10 119.3
B12 B10 H10 122.1
B9 B10 H10 121.0
B5 B10 H10 119.3
B11 B10 H10 121.8
B5 B11 B12 109.1(3)
B5 B11 B6 64.8(2)
B12 B11 B6 109.1(3)
B5 B11 B10 59.8(2)
B12 B11 B10 59.5(2)
B6 B11 B10 111.3(3)
B5 B11 B7 110.7(3)
B12 B11 B7 59.6(2)
B6 B11 B7 59.5(2)
B10 B11 B7 107.4(3)
B5 B11 H11 119.2
B12 B11 H11 122.0
B6 B11 H11 119.0
B10 B11 H11 121.7
B7 B11 H11 122.1
B10 B12 B11 60.8(2)
B10 B12 B7 109.3(3)
B11 B12 B7 60.8(2)
B10 B12 B9 60.1(2)
B11 B12 B9 109.4(3)
B7 B12 B9 109.0(3)
B10 B12 B8 108.6(3)
B11 B12 B8 109.2(3)
B7 B12 B8 60.2(2)
B9 B12 B8 60.3(2)
B10 B12 H12 121.2
B11 B12 H12 120.6
B7 B12 H12 121.0
B9 B12 H12 121.2
B8 B12 H12 121.4
C1 N1 C5 120.3(3)
C1 N1 Sn 122.0(2)
C5 N1 Sn 117.5(2)
C10 N2 C6 120.1(3)
C10 N2 Sn 121.9(2)
C6 N2 Sn 117.9(2)
S1 O1 Sn 122.57(14)
O1 S1 C12 106.20(18)
O1 S1 C11 102.5(2)
C12 S1 C11 99.2(2)
O2 S2 C13 106.18(19)
O2 S2 C14 106.28(18)
C13 S2 C14 97.9(2)
O3 S3 C15 106.8(2)
O3 S3 C16 105.6(2)
C15 S3 C16 97.8(2)
N2 Sn N1 72.58(10)
N2 Sn O1 78.82(10)
N1 Sn O1 78.17(10)
N2 Sn B2 102.03(12)
N1 Sn B2 171.28(12)
O1 Sn B2 107.86(12)
N2 Sn B5 165.26(12)
N1 Sn B5 100.51(12)
O1 Sn B5 113.04(12)
B2 Sn B5 83.10(13)
N2 Sn B6 143.76(12)
N1 Sn B6 139.03(12)
O1 Sn B6 90.14(12)
B2 Sn B6 48.62(14)
B5 Sn B6 48.41(14)
N2 Sn B4 118.27(12)
N1 Sn B4 93.98(12)
O1 Sn B4 158.47(12)
B2 Sn B4 82.48(14)
B5 Sn B4 48.17(14)
B6 Sn B4 82.72(14)
N2 Sn B3 90.86(12)
N1 Sn B3 124.04(12)
O1 Sn B3 151.68(12)
B2 Sn B3 48.24(14)
B5 Sn B3 82.25(13)
B6 Sn B3 82.73(14)
B4 Sn B3 47.44(14)

loop_
_geom_bond_atom_site_label_1
_geom_bond_atom_site_label_2
_geom_bond_distance
C1 N1 1.340(4)
C1 C2 1.379(5)
C1 H1 0.9300
C2 C3 1.390(5)
C2 H2A 0.9300
C3 C4 1.383(5)
C3 H3A 0.9300
C4 C5 1.389(5)
C4 H4A 0.9300
C5 N1 1.342(4)
C5 C6 1.483(5)
C6 N2 1.342(4)
C6 C7 1.381(5)
C7 C8 1.381(5)
C7 H7A 0.9300
C8 C9 1.376(5)
C8 H8A 0.9300
C9 C10 1.372(5)
C9 H9A 0.9300
C10 N2 1.340(4)
C10 H10A 0.9300
C11 S1 1.758(5)
C11 H11A 0.9600
C11 H11B 0.9600
C11 H11C 0.9600
C12 S1 1.756(4)
C12 H12A 0.9600
C12 H12B 0.9600
C12 H12C 0.9600
C13 S2 1.783(4)
C13 H13A 0.9600
C13 H13B 0.9600
C13 H13C 0.9600
C14 S2 1.784(4)
C14 H14A 0.9600
C14 H14B 0.9600
C14 H14C 0.9600
C15 S3 1.776(4)
C15 H15A 0.9600
C15 H15B 0.9600
C15 H15C 0.9600
C16 S3 1.784(4)
C16 H16A 0.9600
C16 H16B 0.9600
C16 H16C 0.9600
B2 B7 1.774(5)
B2 B8 1.775(6)
B2 B3 1.893(6)
B2 B6 1.903(6)
B2 Sn 2.305(4)
B2 H2 1.1000
B3 B8 1.757(5)
B3 B9 1.766(6)
B3 B4 1.869(6)
B3 Sn 2.328(4)
B3 H3 1.1000
B4 B10 1.764(5)
B4 B9 1.770(5)
B4 B5 1.891(6)
B4 Sn 2.319(4)
B4 H4 1.1000
B5 B11 1.770(5)
B5 B10 1.777(5)
B5 B6 1.898(5)
B5 Sn 2.314(4)
B5 H5 1.1000
B6 B7 1.768(5)
B6 B11 1.773(6)
B6 Sn 2.317(4)
B6 H6 1.1000
B7 B12 1.772(6)
B7 B8 1.783(6)
B7 B11 1.793(6)
B7 H7 1.1000
B8 B12 1.782(6)
B8 B9 1.788(6)
B8 H8 1.1000
B9 B12 1.775(6)
B9 B10 1.775(6)
B9 H9 1.1000
B10 B12 1.770(5)
B10 B11 1.793(6)
B10 H10 1.1000
B11 B12 1.771(5)
B11 H11 1.1000
B12 H12 1.1000
N1 Sn 2.241(3)
N2 Sn 2.233(3)
O1 S1 1.562(3)
O1 Sn 2.266(2)
O2 S2 1.500(3)
O3 S3 1.490(4)
